data_2202514
loop_
_publ_author_name
'Song, Jian'
'Lou, Ke-Xia'
'Li, Xiao-Jun'
'Wu, Xiao-Ping'
'Feng, Rong-Xiu'

_publ_section_title
;
 2-(2-Oxopyrrolidin-1-yl)butyramide
;
_journal_issue 11
_journal_name_full 'Acta Crystallographica Section E'
_journal_page_first o1772
_journal_page_last o1773
_journal_paper_doi 10.1107/S1600536803022578
_journal_volume 59
_journal_year 2003
_chemical_formula_iupac 'C8 H14 N2 O2'
_chemical_formula_moiety 'C8 H14 N2 O2'
_chemical_formula_sum 'C8 H14 N2 O2'
_chemical_formula_weight 170.21
_chemical_name_common Levetiracetam
_chemical_name_systematic
;
(-)-(S)-\a-ethyl-2-oxo-1-pyrrolidineacetamide
(2S)-2-(2-Oxo-pyrrolidin-1-yl)butanamide
;
_space_group_IT_number 4
_symmetry_cell_setting monoclinic
_symmetry_space_group_name_Hall 'P 2yb'
_symmetry_space_group_name_H-M 'P 1 21 1'
_cell_angle_alpha 90.00
_cell_angle_beta 108.645(9)
_cell_angle_gamma 90.00
_cell_formula_units_Z 2
_cell_length_a 6.272(5)
_cell_length_b 7.993(5)
_cell_length_c 9.199(7)
_cell_measurement_reflns_used 789
_cell_measurement_temperature 293(2)
_cell_measurement_theta_max 23.07
_cell_measurement_theta_min 3.43
_cell_volume 437.0(6)
_computing_cell_refinement SMART
_computing_data_collection 'SMART (Bruker, 1997)'
_computing_data_reduction 'SAINT (Bruker, 1997)'
_computing_molecular_graphics 'SHELXTL (Bruker, 1997)'
_computing_publication_material SHELXTL
_computing_structure_refinement 'SHELXL97 (Sheldrick, 1997)'
_computing_structure_solution 'SHELXS97 (Sheldrick, 1997)'
_diffrn_ambient_temperature 293(2)
_diffrn_measured_fraction_theta_full 1.000
_diffrn_measured_fraction_theta_max 0.990
_diffrn_measurement_device_type 'Bruker SMART CCD area-detector'
_diffrn_measurement_method \w
_diffrn_radiation_monochromator graphite
_diffrn_radiation_source 'fine-focus sealed tube'
_diffrn_radiation_type MoK\a
_diffrn_radiation_wavelength 0.71073
_diffrn_reflns_av_R_equivalents 0.0477
_diffrn_reflns_av_sigmaI/netI 0.0617
_diffrn_reflns_limit_h_max 7
_diffrn_reflns_limit_h_min -7
_diffrn_reflns_limit_k_max 9
_diffrn_reflns_limit_k_min -9
_diffrn_reflns_limit_l_max 11
_diffrn_reflns_limit_l_min -4
_diffrn_reflns_number 2515
_diffrn_reflns_theta_full 25.00
_diffrn_reflns_theta_max 26.49
_diffrn_reflns_theta_min 2.34
_diffrn_standards_decay_% 0
_diffrn_standards_number 0
_exptl_absorpt_coefficient_mu 0.094
_exptl_absorpt_correction_type none
_exptl_crystal_colour colorless
_exptl_crystal_density_diffrn 1.294
_exptl_crystal_density_method 'not measured'
_exptl_crystal_description plate
_exptl_crystal_F_000 184
_exptl_crystal_size_max 0.20
_exptl_crystal_size_mid 0.18
_exptl_crystal_size_min 0.16
_refine_diff_density_max 0.231
_refine_diff_density_min -0.222
_refine_ls_extinction_coef 0.24(4)
_refine_ls_extinction_method SHELXL97
_refine_ls_goodness_of_fit_ref 1.081
_refine_ls_hydrogen_treatment constr
_refine_ls_matrix_type full
_refine_ls_number_parameters 110
_refine_ls_number_reflns 960
_refine_ls_restrained_S_all 1.081
_refine_ls_R_factor_all 0.0701
_refine_ls_R_factor_gt 0.0448
_refine_ls_shift/su_max 0.001
_refine_ls_shift/su_mean 0.000
_refine_ls_structure_factor_coef Fsqd
_refine_ls_weighting_details 'calc w = 1/[\s^2^(Fo^2^)+(0.0884P)^2^] where P = (Fo^2^+2Fc^2^)/3'
_refine_ls_weighting_scheme calc
_refine_ls_wR_factor_gt 0.1317
_refine_ls_wR_factor_ref 0.1442
_reflns_number_gt 731
_reflns_number_total 960
_reflns_threshold_expression I>2\s(I)
_cod_data_source_file ci6284.cif
_cod_data_source_block I
_cod_depositor_comments
;
The following automatic conversions were performed:
'_symmetry_cell_setting' value 'Monoclinic' changed to 'monoclinic'
according to '/home/saulius/struct/CIF-dictionaries/cif_core.dic'
dictionary named 'cif_core.dic' version 2.4.1 from 2010-06-29.

Automatic conversion script
Id: cif_fix_enum 1527 2010-12-29 10:47:43Z saulius 

The following automatic conversions were performed:

'_symmetry_cell_setting' value 'Monoclinic' changed to 'monoclinic'
according to /home/saulius/struct/CIF-dictionaries/cif_core.dic
dictionary named 'cif_core.dic' version 2.4.1 from 2010-06-29.

Automatic conversion script
Id: cif_fix_values 1715 2011-07-08 13:25:40Z adriana 
;
_cod_original_sg_symbol_H-M 'P 21'
_cod_database_code 2202514
_cod_database_fobs_code 2202514

loop_
_symmetry_equiv_pos_as_xyz
'x, y, z'
'-x, y+1/2, -z'

loop_
_atom_site_label
_atom_site_fract_x
_atom_site_fract_y
_atom_site_fract_z
_atom_site_U_iso_or_equiv
_atom_site_adp_type
_atom_site_calc_flag
_atom_site_refinement_flags
_atom_site_occupancy
_atom_site_disorder_assembly
_atom_site_disorder_group
_atom_site_type_symbol
O1 1.0302(5) 0.6840(4) 1.0293(3) 0.0435(8) Uani d . 1 . . O
O2 0.9548(5) 0.8292(4) 0.4936(4) 0.0495(9) Uani d . 1 . . O
N1 0.7650(5) 0.8048(4) 0.8259(3) 0.0298(8) Uani d . 1 . . N
N2 0.9462(6) 1.0263(4) 0.6654(4) 0.0398(9) Uani d . 1 . . N
H2A 0.9881 1.1034 0.6153 0.048 Uiso calc R 1 . . H
H2B 0.9208 1.0502 0.7496 0.048 Uiso calc R 1 . . H
C1 0.8577(6) 0.7674(4) 0.9763(4) 0.0319(9) Uani d . 1 . . C
C2 0.7160(7) 0.8422(6) 1.0647(5) 0.0428(10) Uani d . 1 . . C
H2C 0.6836 0.7601 1.1324 0.051 Uiso calc R 1 . . H
H2D 0.7908 0.9375 1.1250 0.051 Uiso calc R 1 . . H
C3 0.5051(10) 0.8950(9) 0.9417(6) 0.0708(18) Uani d . 1 . . C
H3A 0.3837 0.8181 0.9378 0.085 Uiso calc R 1 . . H
H3B 0.4610 1.0061 0.9636 0.085 Uiso calc R 1 . . H
C4 0.5497(7) 0.8948(6) 0.7927(5) 0.0446(11) Uani d . 1 . . C
H4A 0.4309 0.8373 0.7146 0.053 Uiso calc R 1 . . H
H4B 0.5625 1.0081 0.7585 0.053 Uiso calc R 1 . . H
C5 0.9209(6) 0.8706(5) 0.6132(4) 0.0335(9) Uani d . 1 . . C
C6 0.8481(6) 0.7369(4) 0.7079(4) 0.0289(8) Uani d . 1 . . C
H6 0.9840 0.6732 0.7616 0.035 Uiso calc R 1 . . H
C7 0.6836(7) 0.6122(6) 0.6063(4) 0.0394(10) Uani d . 1 . . C
H7A 0.5479 0.6708 0.5477 0.047 Uiso calc R 1 . . H
H7B 0.7501 0.5635 0.5343 0.047 Uiso calc R 1 . . H
C8 0.6220(9) 0.4740(6) 0.6972(6) 0.0587(13) Uani d . 1 . . C
H8A 0.7551 0.4134 0.7531 0.088 Uiso calc R 1 . . H
H8B 0.5173 0.3993 0.6285 0.088 Uiso calc R 1 . . H
H8C 0.5543 0.5213 0.7678 0.088 Uiso calc R 1 . . H

loop_
_atom_site_aniso_label
_atom_site_aniso_U_11
_atom_site_aniso_U_22
_atom_site_aniso_U_33
_atom_site_aniso_U_12
_atom_site_aniso_U_13
_atom_site_aniso_U_23
O1 0.0480(17) 0.0472(16) 0.0323(15) 0.0101(14) 0.0085(13) 0.0056(13)
O2 0.074(2) 0.0424(17) 0.0452(16) -0.0083(15) 0.0379(17) -0.0068(14)
N1 0.0336(16) 0.0329(16) 0.0257(15) 0.0025(13) 0.0133(14) 0.0020(13)
N2 0.059(2) 0.0312(17) 0.0358(18) -0.0075(16) 0.0244(17) -0.0008(14)
C1 0.040(2) 0.0277(19) 0.0285(19) -0.0024(17) 0.0119(17) 0.0017(16)
C2 0.055(3) 0.043(2) 0.038(2) -0.008(2) 0.026(2) -0.0065(19)
C3 0.076(3) 0.089(4) 0.061(3) 0.045(3) 0.041(3) 0.022(3)
C4 0.035(2) 0.058(3) 0.042(2) 0.011(2) 0.014(2) 0.001(2)
C5 0.036(2) 0.035(2) 0.031(2) 0.0007(16) 0.0121(17) 0.0007(16)
C6 0.0333(19) 0.0303(18) 0.0242(18) 0.0020(15) 0.0109(16) 0.0014(15)
C7 0.047(2) 0.044(2) 0.0289(19) -0.0084(19) 0.0139(19) -0.0056(18)
C8 0.073(3) 0.053(3) 0.048(3) -0.028(2) 0.016(3) -0.004(2)

loop_
_atom_type_symbol
_atom_type_description
_atom_type_scat_dispersion_real
_atom_type_scat_dispersion_imag
_atom_type_scat_source
C C 0.0033 0.0000 'International Tables Vol C Tables 4.2.6.8 and 6.1.1.4'
H H 0.0000 0.0000 'International Tables Vol C Tables 4.2.6.8 and 6.1.1.4'
N N 0.0061 0.0000 'International Tables Vol C Tables 4.2.6.8 and 6.1.1.4'
O O 0.0106 0.0000 'International Tables Vol C Tables 4.2.6.8 and 6.1.1.4'

loop_
_geom_angle_atom_site_label_1
_geom_angle_atom_site_label_2
_geom_angle_atom_site_label_3
_geom_angle
_geom_angle_publ_flag
C1 N1 C6 122.9(3) y
C1 N1 C4 112.7(3) y
C6 N1 C4 123.5(3) y
C5 N2 H2A 120.0 ?
C5 N2 H2B 120.0 ?
H2A N2 H2B 120.0 ?
O1 C1 N1 124.1(3) ?
O1 C1 C2 126.6(4) ?
N1 C1 C2 109.3(3) ?
C3 C2 C1 103.5(3) ?
C3 C2 H2C 111.1 ?
C1 C2 H2C 111.1 ?
C3 C2 H2D 111.1 ?
C1 C2 H2D 111.1 ?
H2C C2 H2D 109.0 ?
C4 C3 C2 108.4(4) ?
C4 C3 H3A 110.0 ?
C2 C3 H3A 110.0 ?
C4 C3 H3B 110.0 ?
C2 C3 H3B 110.0 ?
H3A C3 H3B 108.4 ?
N1 C4 C3 103.9(4) ?
N1 C4 H4A 111.0 ?
C3 C4 H4A 111.0 ?
N1 C4 H4B 111.0 ?
C3 C4 H4B 111.0 ?
H4A C4 H4B 109.0 ?
O2 C5 N2 122.8(4) ?
O2 C5 C6 119.1(3) ?
N2 C5 C6 118.0(3) ?
N1 C6 C7 111.7(3) ?
N1 C6 C5 114.0(3) ?
C7 C6 C5 111.9(3) ?
N1 C6 H6 106.2 ?
C7 C6 H6 106.2 ?
C5 C6 H6 106.2 ?
C8 C7 C6 112.5(3) ?
C8 C7 H7A 109.1 ?
C6 C7 H7A 109.1 ?
C8 C7 H7B 109.1 ?
C6 C7 H7B 109.1 ?
H7A C7 H7B 107.8 ?
C7 C8 H8A 109.5 ?
C7 C8 H8B 109.5 ?
H8A C8 H8B 109.5 ?
C7 C8 H8C 109.5 ?
H8A C8 H8C 109.5 ?
H8B C8 H8C 109.5 ?

loop_
_geom_bond_atom_site_label_1
_geom_bond_atom_site_label_2
_geom_bond_site_symmetry_2
_geom_bond_distance
_geom_bond_publ_flag
O1 C1 . 1.231(5) y
O2 C5 . 1.231(5) y
N1 C1 . 1.352(5) y
N1 C6 . 1.451(4) y
N1 C4 . 1.473(5) y
N2 C5 . 1.325(5) y
N2 H2A . 0.86 ?
N2 H2B . 0.86 ?
C1 C2 . 1.507(6) y
C2 C3 . 1.500(7) y
C2 H2C . 0.97 ?
C2 H2D . 0.97 ?
C3 C4 . 1.484(6) y
C3 H3A . 0.97 ?
C3 H3B . 0.97 ?
C4 H4A . 0.97 ?
C4 H4B . 0.97 ?
C5 C6 . 1.538(5) y
C6 C7 . 1.521(6) y
C6 H6 . 0.98 ?
C7 C8 . 1.508(6) y
C7 H7A . 0.97 ?
C7 H7B . 0.97 ?
C8 H8A . 0.96 ?
C8 H8B . 0.96 ?
C8 H8C . 0.96 ?

loop_
_geom_hbond_atom_site_label_D
_geom_hbond_atom_site_label_H
_geom_hbond_atom_site_label_A
_geom_hbond_site_symmetry_A
_geom_hbond_distance_DH
_geom_hbond_distance_HA
_geom_hbond_distance_DA
_geom_hbond_angle_DHA
_geom_hbond_publ_flag
N2 H2A O2 2_756 0.86 2.15 2.995(5) 168 y
N2 H2B O1 2_757 0.86 2.23 3.038(5) 156 y
N2 H2B N1 1_555 0.86 2.39 2.771(5) 107 y
C6 H6 O1 1_555 0.98 2.39 2.840(5) 107 y
C8 H8C N1 1_555 0.96 2.59 2.919(6) 100 y

loop_
_geom_torsion_atom_site_label_1
_geom_torsion_atom_site_label_2
_geom_torsion_atom_site_label_3
_geom_torsion_atom_site_label_4
_geom_torsion
C6 N1 C1 O1 6.0(6)
C4 N1 C1 O1 175.5(4)
C6 N1 C1 C2 -173.6(3)
C4 N1 C1 C2 -4.1(5)
O1 C1 C2 C3 -167.7(4)
N1 C1 C2 C3 11.8(5)
C1 C2 C3 C4 -15.1(6)
C1 N1 C4 C3 -5.6(5)
C6 N1 C4 C3 163.9(4)
C2 C3 C4 N1 13.0(6)
C1 N1 C6 C7 110.1(4)
C4 N1 C6 C7 -58.2(5)
C1 N1 C6 C5 -121.8(4)
C4 N1 C6 C5 69.8(4)
O2 C5 C6 N1 -166.9(4)
N2 C5 C6 N1 13.7(5)
O2 C5 C6 C7 -39.0(5)
N2 C5 C6 C7 141.6(4)
N1 C6 C7 C8 -54.5(5)
C5 C6 C7 C8 176.4(4)

loop_
_cod_related_entry_id
_cod_related_entry_database
_cod_related_entry_code
1 ChemSpider 4447633
